data_7202679
loop_
_publ_author_name
'Akutsu-Sato, Akane'
'Akutsu, Hiroki'
'Yamada, J.'
'Nakatsuji, S.'
'Turner, Scott S.'
'Day, Peter'

_publ_section_title
;
 Suppression of superconductivity in a molecular charge transfer salt
 by changing guest molecule:
 \b''-(BEDT-TTF)~4~[(H~3~O)Fe(C~2~O~4~)~3~](C~6~H~5~CN)x(C~5~H~5~N)~1-x~
;
_journal_coden_ASTM JMACEP
_journal_issue 24
_journal_name_full 'Journal of Materials Chemistry'
_journal_page_first 2497
_journal_page_last 2499
_journal_paper_doi 10.1039/b618832j
_journal_volume 17
_journal_year 2007
_chemical_formula_moiety (C10H8S8)4(H3O)Fe(C2O4)3(C7H5N)0.4315(C5H5N)0.5685
_chemical_formula_sum 'C51.86 H40 Fe N O13 S32'
_chemical_formula_weight 1966.97
_space_group_IT_number 15
_symmetry_cell_setting monoclinic
_symmetry_Int_Tables_number 15
_symmetry_space_group_name_Hall '-C 2yc'
_symmetry_space_group_name_H-M 'C 1 2/c 1'
_cell_angle_alpha 90.0000
_cell_angle_beta 92.641(16)
_cell_angle_gamma 90.0000
_cell_formula_units_Z 4
_cell_length_a 10.291(3)
_cell_length_b 20.073(17)
_cell_length_c 35.242(17)
_cell_measurement_reflns_used 0
_cell_measurement_temperature 296.1
_cell_measurement_theta_max 0
_cell_measurement_theta_min 0
_cell_volume 7272(7)
_computing_cell_refinement DTREK
_computing_data_collection DTREK
_computing_data_reduction CrystalStructure
_computing_publication_material 'CrystalStructure 3.8'
_computing_structure_refinement CRYSTALS
_computing_structure_solution 'Isomorphous replacement method'
_diffrn_measured_fraction_theta_full 0.985
_diffrn_measured_fraction_theta_max 0.985
_diffrn_measurement_device_type 'Rigaku Quantum CCD'
_diffrn_measurement_method PHIOMEGA
_diffrn_radiation_type 'Mo K\a'
_diffrn_radiation_wavelength 0.71069
_diffrn_reflns_av_R_equivalents 0.040
_diffrn_reflns_limit_h_max 12
_diffrn_reflns_limit_h_min -13
_diffrn_reflns_limit_k_max 25
_diffrn_reflns_limit_k_min -23
_diffrn_reflns_limit_l_max 45
_diffrn_reflns_limit_l_min -40
_diffrn_reflns_number 30932
_diffrn_reflns_theta_full 27.48
_diffrn_reflns_theta_max 27.48
_exptl_absorpt_coefficient_mu 1.186
_exptl_absorpt_correction_T_max 1.0580
_exptl_absorpt_correction_T_min 0.7259
_exptl_absorpt_correction_type empirical
_exptl_absorpt_process_details
;
HIGASHI, T. (1995). Abscor - Empirical Absorption Correction,
Rigaku Corporation, Tokyo, Japan.
;
_exptl_crystal_colour black
_exptl_crystal_density_diffrn 1.796
_exptl_crystal_density_method 'not measured'
_exptl_crystal_description needle
_exptl_crystal_F_000 4000.64
_exptl_crystal_size_max 0.38
_exptl_crystal_size_mid 0.14
_exptl_crystal_size_min 0.14
_refine_diff_density_max 0.93
_refine_diff_density_min -0.97
_refine_ls_extinction_method none
_refine_ls_goodness_of_fit_ref 1.031
_refine_ls_hydrogen_treatment constr
_refine_ls_number_parameters 468
_refine_ls_number_reflns 5361
_refine_ls_R_factor_gt 0.0518
_refine_ls_shift/su_max 0.0000
_refine_ls_structure_factor_coef F
_refine_ls_weighting_details
;
Chebychev polynomial with 3 parameters (Carruthers & Watkin, 1979)
16.0971 -7.6091 11.9821
;
_refine_ls_weighting_scheme calc
_refine_ls_wR_factor_ref 0.0608
_reflns_number_gt 5361
_reflns_number_total 8232
_reflns_threshold_expression F^2^>2.0\s(F^2^)
_cod_data_source_file b618832j.txt
_cod_data_source_block '_AKANE#72ET/Fe(ox)3+18C6/H'
_cod_original_cell_volume 7273(7)
_cod_original_formula_sum 'C51.86 H40 Fe N O13 S32 '
_cod_database_code 7202679

loop_
_symmetry_equiv_pos_site_id
_symmetry_equiv_pos_as_xyz
1 +X,+Y,+Z
2 -X,+Y,1/2-Z
3 -X,-Y,-Z
4 +X,-Y,1/2+Z
5 1/2+X,1/2+Y,+Z
6 1/2-X,1/2+Y,1/2-Z
7 1/2-X,1/2-Y,-Z
8 1/2+X,1/2-Y,1/2+Z

loop_
_atom_site_label
_atom_site_type_symbol
_atom_site_fract_x
_atom_site_fract_y
_atom_site_fract_z
_atom_site_U_iso_or_equiv
_atom_site_adp_type
_atom_site_occupancy
_atom_site_symmetry_multiplicity
_atom_site_calc_flag
_atom_site_refinement_flags
_atom_site_disorder_assembly
_atom_site_disorder_group
Fe(1) Fe 0.0000 0.41628(4) 0.2500 0.0357(2) Uani 1.00 2 d S . .
S(2) S 0.47356(10) 0.58877(6) -0.01870(3) 0.0400(2) Uani 1.00 1 d . . .
S(3) S 0.11488(9) 0.54371(6) 0.03758(3) 0.0381(2) Uani 1.00 1 d . . .
S(4) S 0.34991(10) 0.61855(6) 0.06141(3) 0.0395(2) Uani 1.00 1 d . . .
S(5) S 0.24130(10) 0.51230(6) -0.04320(3) 0.0381(2) Uani 1.00 1 d . . .
S(6) S 0.07746(10) 0.71433(6) -0.00855(3) 0.0398(2) Uani 1.00 1 d . . .
S(7) S -0.04208(10) 0.74595(6) 0.07340(3) 0.0398(2) Uani 1.00 1 d . . .
S(8) S -0.08507(11) 0.61088(6) -0.10858(3) 0.0433(2) Uani 1.00 1 d . . .
S(9) S -0.16307(9) 0.64342(6) -0.03120(3) 0.0374(2) Uani 1.00 1 d . . .
S(10) S -0.27975(10) 0.67391(6) 0.04958(3) 0.0386(2) Uani 1.00 1 d . . .
S(11) S -0.40968(12) 0.69390(6) 0.12151(4) 0.0499(3) Uani 1.00 1 d . . .
S(12) S 0.33062(10) 0.48254(6) -0.12001(3) 0.0480(3) Uani 1.00 1 d . . .
S(13) S 0.60945(11) 0.57065(8) -0.08909(4) 0.0570(3) Uani 1.00 1 d . . .
S(14) S -0.02226(10) 0.57234(6) 0.10769(3) 0.0439(2) Uani 1.00 1 d . . .
S(15) S 0.25395(13) 0.65755(7) 0.13622(3) 0.0526(3) Uani 1.00 1 d . . .
S(16) S -0.12152(14) 0.77581(7) 0.15031(3) 0.0569(3) Uani 1.00 1 d . . .
S(17) S 0.20546(10) 0.69342(6) -0.08010(3) 0.0460(2) Uani 1.00 1 d . . .
O(1) O -0.3242(3) 0.4991(2) 0.28732(11) 0.0690(12) Uani 1.00 1 d . . .
O(2) O -0.2778(3) 0.5455(2) 0.21505(10) 0.0657(11) Uani 1.00 1 d . . .
O(3) O -0.1517(3) 0.43217(16) 0.28268(8) 0.0465(8) Uani 1.00 1 d . . .
O(4) O -0.1024(3) 0.48001(16) 0.21663(8) 0.0441(8) Uani 1.00 1 d . . .
O(5) O 0.0738(3) 0.33917(16) 0.28072(8) 0.0489(9) Uani 1.00 1 d . . .
O(6) O 0.0884(4) 0.22850(18) 0.28111(12) 0.0685(12) Uani 1.00 1 d . . .
O(7) O -0.5000 0.5974(3) 0.2500 0.081(2) Uani 1.00 2 d S . .
N(1) N 0.5000 0.1214(10) 0.2500 0.092(7) Uiso 0.43(2) 2 d SP . .
N(2) N 0.5000 0.2423(12) 0.2500 0.112(3) Uiso 0.57(2) 2 d SP . .
C(1) C 0.0720(4) 0.6054(2) -0.12917(13) 0.0431(11) Uani 1.00 1 d . . .
C(2) C 0.1485(4) 0.6693(2) -0.12743(13) 0.0455(12) Uani 1.00 1 d . . .
C(3) C -0.0436(3) 0.6480(2) -0.06505(11) 0.0329(9) Uani 1.00 1 d . . .
C(4) C 0.0670(3) 0.6804(2) -0.05427(11) 0.0352(10) Uani 1.00 1 d . . .
C(5) C -0.0761(3) 0.68802(19) 0.00358(10) 0.0317(9) Uani 1.00 1 d . . .
C(6) C -0.1266(3) 0.70140(19) 0.03802(11) 0.0326(9) Uani 1.00 1 d . . .
C(7) C -0.2743(3) 0.7084(2) 0.09491(11) 0.0349(9) Uani 1.00 1 d . . .
C(8) C -0.1638(4) 0.7407(2) 0.10609(11) 0.0357(10) Uani 1.00 1 d . . .
C(9) C -0.3320(5) 0.6957(3) 0.16810(15) 0.0662(17) Uani 1.00 1 d . . .
C(10) C -0.2652(6) 0.7611(3) 0.17677(14) 0.0710(18) Uani 1.00 1 d . . .
C(11) C 0.4748(6) 0.4964(5) -0.14330(18) 0.138(3) Uani 1.00 1 d . . .
C(12) C 0.5582(7) 0.5464(3) -0.13593(16) 0.090(2) Uani 1.00 1 d . . .
C(13) C 0.3645(3) 0.5195(2) -0.07577(11) 0.0341(9) Uani 1.00 1 d . . .
C(14) C 0.4702(3) 0.5545(2) -0.06429(11) 0.0347(9) Uani 1.00 1 d . . .
C(15) C 0.3204(3) 0.55990(19) -0.00802(11) 0.0311(9) Uani 1.00 1 d . . .
C(16) C 0.2665(3) 0.57340(19) 0.02592(10) 0.0313(9) Uani 1.00 1 d . . .
C(17) C 0.1150(3) 0.5839(2) 0.08149(11) 0.0343(9) Uani 1.00 1 d . . .
C(18) C 0.2230(3) 0.6177(2) 0.09270(11) 0.0345(9) Uani 1.00 1 d . . .
C(19) C 0.0529(9) 0.5731(5) 0.15430(17) 0.142(3) Uani 1.00 1 d . . .
C(20) C 0.1421(6) 0.6181(4) 0.16622(15) 0.084(2) Uani 1.00 1 d . . .
C(21) C -0.2311(4) 0.4767(2) 0.27069(12) 0.0441(11) Uani 1.00 1 d . . .
C(22) C -0.2046(4) 0.5042(2) 0.23053(12) 0.0413(11) Uani 1.00 1 d . . .
C(23) C 0.0479(4) 0.2811(2) 0.26797(13) 0.0467(12) Uani 1.00 1 d . . .
C(24) C 0.500000(10) 0.3745(10) 0.250000(10) 0.153(7) Uani 1.00 2 d S . .
C(25) C 0.5902(9) 0.3421(7) 0.2319(3) 0.134(4) Uani 1.00 1 d . . .
C(26) C 0.5935(7) 0.2760(5) 0.2306(2) 0.112(3) Uani 1.00 1 d . . .
C(27) C 0.5000 0.2392(17) 0.2500 0.112(3) Uiso 0.43(2) 2 d SP . .
C(28) C 0.5000 0.1816(10) 0.2500 0.060(5) Uiso 0.43(2) 2 d SP . .
H(1) H 0.1216 0.5724 -0.1157 0.052 Uiso 1.00 1 c R . .
H(2) H 0.0595 0.5924 -0.1550 0.052 Uiso 1.00 1 c R . .
H(3) H 0.0937 0.7037 -0.1376 0.055 Uiso 1.00 1 c R . .
H(4) H 0.2221 0.6648 -0.1425 0.055 Uiso 1.00 1 c R . .
H(5) H -0.3958 0.6879 0.1862 0.080 Uiso 1.00 1 c R . .
H(6) H -0.2688 0.6613 0.1697 0.080 Uiso 1.00 1 c R . .
H(7) H -0.2403 0.7621 0.2031 0.085 Uiso 1.00 1 c R . .
H(8) H -0.3259 0.7958 0.1711 0.086 Uiso 1.00 1 c R . .
H(9) H 0.5246 0.4567 -0.1408 0.167 Uiso 1.00 1 c R . .
H(10) H 0.4470 0.5024 -0.1692 0.167 Uiso 1.00 1 c R . .
H(11) H 0.5201 0.5852 -0.1471 0.109 Uiso 1.00 1 c R . .
H(12) H 0.6346 0.5352 -0.1486 0.109 Uiso 1.00 1 c R . .
H(13) H -0.0167 0.5788 0.1708 0.170 Uiso 1.00 1 c R . .
H(14) H 0.0900 0.5301 0.1581 0.171 Uiso 1.00 1 c R . .
H(15) H 0.1951 0.5948 0.1846 0.102 Uiso 1.00 1 c R . .
H(16) H 0.0975 0.6531 0.1783 0.102 Uiso 1.00 1 c R . .
H(17) H 0.5000 0.4218 0.2500 0.181 Uiso 1.00 2 c R . .
H(18) H 0.6551 0.3668 0.2198 0.159 Uiso 1.00 1 c R . .
H(19) H 0.6546 0.2520 0.2165 0.133 Uiso 1.00 1 c R . .

loop_
_atom_site_aniso_label
_atom_site_aniso_U_11
_atom_site_aniso_U_22
_atom_site_aniso_U_33
_atom_site_aniso_U_12
_atom_site_aniso_U_13
_atom_site_aniso_U_23
Fe(1) 0.0416(4) 0.0393(4) 0.0265(3) 0.0000 0.0059(3) 0.0000
S(2) 0.0335(5) 0.0575(6) 0.0292(4) -0.0135(4) 0.0042(3) -0.0072(4)
S(3) 0.0325(4) 0.0461(6) 0.0362(4) -0.0112(4) 0.0052(3) -0.0039(4)
S(4) 0.0344(5) 0.0566(6) 0.0279(4) -0.0146(4) 0.0068(3) -0.0059(4)
S(5) 0.0331(4) 0.0497(6) 0.0318(4) -0.0111(4) 0.0056(3) -0.0073(4)
S(6) 0.0341(4) 0.0515(6) 0.0339(4) -0.0103(4) 0.0037(3) -0.0050(4)
S(7) 0.0352(5) 0.0508(6) 0.0333(4) -0.0096(4) 0.0018(3) -0.0066(4)
S(8) 0.0397(5) 0.0549(6) 0.0361(5) -0.0076(4) 0.0086(4) -0.0138(4)
S(9) 0.0312(4) 0.0495(6) 0.0320(4) -0.0077(4) 0.0060(3) -0.0083(4)
S(10) 0.0333(4) 0.0470(6) 0.0359(5) -0.0077(4) 0.0043(3) -0.0070(4)
S(11) 0.0477(6) 0.0477(6) 0.0562(6) -0.0038(5) 0.0243(5) -0.0051(5)
S(12) 0.0358(5) 0.0637(7) 0.0453(5) -0.0071(4) 0.0093(4) -0.0257(5)
S(13) 0.0404(6) 0.0868(9) 0.0450(6) -0.0263(6) 0.0170(4) -0.0204(6)
S(14) 0.0357(5) 0.0476(6) 0.0499(6) -0.0068(4) 0.0177(4) -0.0024(4)
S(15) 0.0629(7) 0.0613(7) 0.0349(5) -0.0213(6) 0.0165(5) -0.0133(5)
S(16) 0.0720(8) 0.0666(8) 0.0319(5) -0.0085(6) 0.0003(5) -0.0116(5)
S(17) 0.0341(5) 0.0604(7) 0.0444(5) -0.0111(4) 0.0118(4) -0.0032(5)
O(1) 0.062(2) 0.091(2) 0.057(2) 0.014(2) 0.0300(17) 0.007(2)
O(2) 0.060(2) 0.084(2) 0.053(2) 0.026(2) 0.0065(16) 0.0103(19)
O(3) 0.0476(17) 0.0579(19) 0.0348(15) -0.0005(15) 0.0107(13) 0.0074(13)
O(4) 0.0488(17) 0.0516(18) 0.0328(14) 0.0089(14) 0.0120(12) 0.0080(12)
O(5) 0.064(2) 0.0462(18) 0.0360(15) 0.0039(15) -0.0007(14) 0.0033(13)
O(6) 0.084(2) 0.044(2) 0.078(2) 0.0103(18) 0.002(2) 0.0145(18)
O(7) 0.080(4) 0.065(3) 0.101(4) 0.0000 0.032(3) 0.0000
C(1) 0.044(2) 0.048(2) 0.038(2) -0.0003(19) 0.0140(18) -0.0059(18)
C(2) 0.045(2) 0.047(2) 0.046(2) -0.0022(19) 0.0157(19) 0.0017(19)
C(3) 0.0316(18) 0.034(2) 0.0336(19) 0.0010(15) 0.0066(14) -0.0012(15)
C(4) 0.0340(19) 0.041(2) 0.0311(18) 0.0007(16) 0.0048(15) 0.0003(16)
C(5) 0.0299(17) 0.035(2) 0.0308(18) -0.0021(15) 0.0017(14) -0.0043(15)
C(6) 0.0296(17) 0.037(2) 0.0316(18) -0.0021(15) 0.0008(14) -0.0003(15)
C(7) 0.0371(19) 0.035(2) 0.0338(19) 0.0036(16) 0.0098(15) -0.0017(15)
C(8) 0.045(2) 0.033(2) 0.0289(18) 0.0007(17) 0.0025(16) 0.0002(15)
C(9) 0.074(3) 0.078(3) 0.048(2) 0.011(3) 0.023(2) 0.022(2)
C(10) 0.079(3) 0.103(4) 0.031(2) 0.017(3) 0.007(2) -0.011(2)
C(11) 0.075(4) 0.288(12) 0.053(3) -0.103(6) 0.034(3) -0.064(5)
C(12) 0.107(4) 0.119(5) 0.047(2) -0.069(4) 0.040(3) -0.040(3)
C(13) 0.0324(18) 0.038(2) 0.0318(19) -0.0002(15) 0.0051(15) -0.0061(15)
C(14) 0.0332(19) 0.040(2) 0.0309(18) -0.0028(16) 0.0061(15) -0.0057(16)
C(15) 0.0317(18) 0.0333(19) 0.0283(17) -0.0056(15) 0.0027(14) 0.0020(14)
C(16) 0.0313(18) 0.037(2) 0.0256(16) -0.0036(15) -0.0002(14) -0.0002(14)
C(17) 0.037(2) 0.033(2) 0.0342(19) -0.0000(15) 0.0103(15) 0.0004(15)
C(18) 0.038(2) 0.037(2) 0.0288(18) -0.0045(16) 0.0079(15) -0.0001(15)
C(19) 0.157(7) 0.232(11) 0.037(3) -0.141(8) 0.011(3) 0.018(4)
C(20) 0.086(4) 0.135(6) 0.033(2) -0.041(4) 0.014(2) 0.006(3)
C(21) 0.041(2) 0.056(2) 0.036(2) -0.006(2) 0.0115(18) -0.0063(19)
C(22) 0.042(2) 0.045(2) 0.037(2) -0.0004(19) 0.0016(17) -0.0030(18)
C(23) 0.059(2) 0.039(2) 0.044(2) 0.002(2) 0.014(2) 0.0043(19)
C(24) 0.109(12) 0.179(18) 0.165(16) 0.0000 -0.060(11) 0.0000
C(25) 0.089(6) 0.174(11) 0.135(9) 0.003(7) -0.044(6) -0.001(8)
C(26) 0.084(5) 0.163(9) 0.086(5) 0.008(5) -0.037(4) -0.016(5)

loop_
_atom_type_symbol
_atom_type_description
_atom_type_scat_dispersion_real
_atom_type_scat_dispersion_imag
_atom_type_scat_source
H H 0.000 0.000
;
International Tables for Crystallography
(1992, Vol. C, Table 6.1.1.4)
;
C C 0.003 0.002
;
International Tables for Crystallography
(1992, Vol. C, Tables 4.2.6.8 and 6.1.1.4)
;
N N 0.006 0.003
;
International Tables for Crystallography
(1992, Vol. C, Tables 4.2.6.8 and 6.1.1.4)
;
O O 0.011 0.006
;
International Tables for Crystallography
(1992, Vol. C, Tables 4.2.6.8 and 6.1.1.4)
;
S S 0.125 0.123
;
International Tables for Crystallography
(1992, Vol. C, Tables 4.2.6.8 and 6.1.1.4)
;
Fe Fe 0.346 0.844
;
International Tables for Crystallography
(1992, Vol. C, Tables 4.2.6.8 and 6.1.1.4)
;

loop_
_geom_angle_atom_site_label_1
_geom_angle_atom_site_label_2
_geom_angle_atom_site_label_3
_geom_angle
_geom_angle_publ_flag
_geom_angle_site_symmetry_1
_geom_angle_site_symmetry_2
_geom_angle_site_symmetry_3
O(3) Fe(1) O(3) 161.72(13) yes . . 2_555
O(3) Fe(1) O(4) 80.41(12) yes . . .
O(3) Fe(1) O(4) 87.93(12) yes . . 2_555
O(3) Fe(1) O(5) 95.60(12) yes . . .
O(3) Fe(1) O(5) 98.41(12) yes . . 2_555
O(3) Fe(1) O(4) 87.93(12) yes 2_555 . .
O(3) Fe(1) O(4) 80.41(12) yes 2_555 . 2_555
O(3) Fe(1) O(5) 98.41(12) yes 2_555 . .
O(3) Fe(1) O(5) 95.60(12) yes 2_555 . 2_555
O(4) Fe(1) O(4) 100.67(12) yes . . 2_555
O(4) Fe(1) O(5) 168.41(13) yes . . .
O(4) Fe(1) O(5) 90.00(12) yes . . 2_555
O(4) Fe(1) O(5) 90.00(12) yes 2_555 . .
O(4) Fe(1) O(5) 168.41(13) yes 2_555 . 2_555
O(5) Fe(1) O(5) 79.77(12) yes . . 2_555
C(14) S(2) C(15) 95.06(18) yes . . .
C(16) S(3) C(17) 95.01(18) yes . . .
C(16) S(4) C(18) 95.20(18) yes . . .
C(13) S(5) C(15) 95.32(18) yes . . .
C(4) S(6) C(5) 95.17(18) yes . . .
C(6) S(7) C(8) 95.29(18) yes . . .
C(1) S(8) C(3) 101.11(19) yes . . .
C(3) S(9) C(5) 95.65(18) yes . . .
C(6) S(10) C(7) 95.60(18) yes . . .
C(7) S(11) C(9) 99.0(2) yes . . .
C(11) S(12) C(13) 102.3(2) yes . . .
C(12) S(13) C(14) 101.5(2) yes . . .
C(17) S(14) C(19) 99.2(3) yes . . .
C(18) S(15) C(20) 102.8(2) yes . . .
C(8) S(16) C(10) 102.6(2) yes . . .
C(2) S(17) C(4) 101.72(19) yes . . .
Fe(1) O(3) C(21) 115.2(2) yes . . .
Fe(1) O(4) C(22) 116.0(2) yes . . .
Fe(1) O(5) C(23) 116.5(2) yes . . .
C(26) N(2) C(26) 121.4(18) yes . . 2_655
C(26) N(2) C(27) 119.3(10) yes . . .
C(26) N(2) C(28) 119.3(10) yes . . .
C(26) N(2) C(27) 119.3(10) yes 2_655 . .
C(26) N(2) C(28) 119.3(10) yes 2_655 . .
C(27) N(2) C(28) 0.0000 yes . . .
S(8) C(1) C(2) 114.1(3) yes . . .
S(17) C(2) C(1) 114.4(3) yes . . .
S(8) C(3) S(9) 115.2(2) yes . . .
S(8) C(3) C(4) 128.6(3) yes . . .
S(9) C(3) C(4) 116.2(3) yes . . .
S(6) C(4) S(17) 113.9(2) yes . . .
S(6) C(4) C(3) 117.5(3) yes . . .
S(17) C(4) C(3) 128.6(3) yes . . .
S(6) C(5) S(9) 115.4(2) yes . . .
S(6) C(5) C(6) 123.0(2) yes . . .
S(9) C(5) C(6) 121.6(2) yes . . .
S(7) C(6) S(10) 115.2(2) yes . . .
S(7) C(6) C(5) 122.7(2) yes . . .
S(10) C(6) C(5) 122.1(2) yes . . .
S(10) C(7) S(11) 115.8(2) yes . . .
S(10) C(7) C(8) 116.7(3) yes . . .
S(11) C(7) C(8) 127.4(3) yes . . .
S(7) C(8) S(16) 114.1(2) yes . . .
S(7) C(8) C(7) 117.2(3) yes . . .
S(16) C(8) C(7) 128.7(3) yes . . .
S(11) C(9) C(10) 112.6(3) yes . . .
S(16) C(10) C(9) 114.4(4) yes . . .
S(12) C(11) C(12) 125.3(6) yes . . .
S(13) C(12) C(11) 123.1(5) yes . . .
S(5) C(13) S(12) 115.4(2) yes . . .
S(5) C(13) C(14) 116.5(3) yes . . .
S(12) C(13) C(14) 128.1(3) yes . . .
S(2) C(14) S(13) 114.0(2) yes . . .
S(2) C(14) C(13) 117.7(3) yes . . .
S(13) C(14) C(13) 128.3(3) yes . . .
S(2) C(15) S(5) 115.4(2) yes . . .
S(2) C(15) C(16) 122.1(2) yes . . .
S(5) C(15) C(16) 122.5(2) yes . . .
S(3) C(16) S(4) 115.3(2) yes . . .
S(3) C(16) C(15) 122.9(2) yes . . .
S(4) C(16) C(15) 121.7(2) yes . . .
S(3) C(17) S(14) 116.2(2) yes . . .
S(3) C(17) C(18) 117.4(3) yes . . .
S(14) C(17) C(18) 126.3(3) yes . . .
S(4) C(18) S(15) 116.0(2) yes . . .
S(4) C(18) C(17) 116.8(3) yes . . .
S(15) C(18) C(17) 127.1(3) yes . . .
S(14) C(19) C(20) 123.7(6) yes . . .
S(15) C(20) C(19) 124.4(4) yes . . .
O(1) C(21) O(3) 127.0(4) yes . . .
O(1) C(21) C(22) 118.5(4) yes . . .
O(3) C(21) C(22) 114.5(3) yes . . .
O(2) C(22) O(4) 125.7(4) yes . . .
O(2) C(22) C(21) 120.9(3) yes . . .
O(4) C(22) C(21) 113.4(3) yes . . .
O(5) C(23) O(6) 126.6(4) yes . . .
O(5) C(23) C(23) 113.5(3) yes . . 2_555
O(6) C(23) C(23) 119.9(4) yes . . 2_555
C(25) C(24) C(25) 121.0(18) yes . . 2_655
C(24) C(25) C(26) 121.9(12) yes . . .
N(2) C(26) C(25) 116.9(12) yes . . .
N(2) C(26) C(27) 2.2(15) yes . . .
C(25) C(26) C(27) 119.1(14) yes . . .
N(2) C(27) C(26) 58.5(13) yes . . .
N(2) C(27) C(26) 58.5(13) yes . . 2_655
N(2) C(27) C(28) 180.0000 yes . . .
C(26) C(27) C(26) 117(2) yes . . 2_655
C(26) C(27) C(28) 121.5(13) yes . . .
C(26) C(27) C(28) 121.5(13) yes 2_655 . .
N(1) C(28) N(2) 179.98(4) yes . . .
N(1) C(28) C(27) 180.00(3) yes . . .
N(2) C(28) C(27) 0.0000 yes . . .
S(8) C(1) H(1) 108.2 no . . .
S(8) C(1) H(2) 108.6 no . . .
C(2) C(1) H(1) 107.8 no . . .
C(2) C(1) H(2) 108.6 no . . .
H(1) C(1) H(2) 109.5 no . . .
S(17) C(2) H(3) 108.4 no . . .
S(17) C(2) H(4) 108.0 no . . .
C(1) C(2) H(3) 107.6 no . . .
C(1) C(2) H(4) 109.0 no . . .
H(3) C(2) H(4) 109.4 no . . .
S(11) C(9) H(5) 108.7 no . . .
S(11) C(9) H(6) 108.4 no . . .
C(10) C(9) H(5) 109.3 no . . .
C(10) C(9) H(6) 108.5 no . . .
H(5) C(9) H(6) 109.4 no . . .
S(16) C(10) H(7) 108.0 no . . .
S(16) C(10) H(8) 108.6 no . . .
C(9) C(10) H(7) 108.4 no . . .
C(9) C(10) H(8) 107.8 no . . .
H(7) C(10) H(8) 109.5 no . . .
S(12) C(11) H(9) 106.7 no . . .
S(12) C(11) H(10) 104.3 no . . .
C(12) C(11) H(9) 105.8 no . . .
C(12) C(11) H(10) 104.7 no . . .
H(9) C(11) H(10) 109.5 no . . .
S(13) C(12) H(11) 105.0 no . . .
S(13) C(12) H(12) 106.6 no . . .
C(11) C(12) H(11) 106.6 no . . .
C(11) C(12) H(12) 105.7 no . . .
H(11) C(12) H(12) 109.4 no . . .
S(14) C(19) H(13) 104.9 no . . .
S(14) C(19) H(14) 106.1 no . . .
C(20) C(19) H(13) 104.5 no . . .
C(20) C(19) H(14) 107.6 no . . .
H(13) C(19) H(14) 109.4 no . . .
S(15) C(20) H(15) 105.0 no . . .
S(15) C(20) H(16) 106.0 no . . .
C(19) C(20) H(15) 104.1 no . . .
C(19) C(20) H(16) 107.5 no . . .
H(15) C(20) H(16) 109.4 no . . .
C(25) C(24) H(17) 119.5 no . . .
C(25) C(24) H(17) 119.5 no 2_655 . .
C(24) C(25) H(18) 119.0 no . . .
C(26) C(25) H(18) 119.1 no . . .
N(2) C(26) H(19) 120.1 no . . .
C(25) C(26) H(19) 122.9 no . . .
C(27) C(26) H(19) 118.0 no . . .

loop_
_geom_bond_atom_site_label_1
_geom_bond_atom_site_label_2
_geom_bond_distance
_geom_bond_publ_flag
_geom_bond_site_symmetry_1
_geom_bond_site_symmetry_2
Fe(1) O(3) 2.008(3) yes . .
Fe(1) O(3) 2.008(3) yes . 2_555
Fe(1) O(4) 2.004(3) yes . .
Fe(1) O(4) 2.004(3) yes . 2_555
Fe(1) O(5) 2.017(3) yes . .
Fe(1) O(5) 2.017(3) yes . 2_555
S(2) C(14) 1.747(4) yes . .
S(2) C(15) 1.737(3) yes . .
S(3) C(16) 1.737(3) yes . .
S(3) C(17) 1.745(4) yes . .
S(4) C(16) 1.739(3) yes . .
S(4) C(18) 1.748(4) yes . .
S(5) C(13) 1.755(4) yes . .
S(5) C(15) 1.738(3) yes . .
S(6) C(4) 1.748(4) yes . .
S(6) C(5) 1.738(3) yes . .
S(7) C(6) 1.735(3) yes . .
S(7) C(8) 1.744(4) yes . .
S(8) C(1) 1.805(4) yes . .
S(8) C(3) 1.741(4) yes . .
S(9) C(3) 1.755(4) yes . .
S(9) C(5) 1.733(3) yes . .
S(10) C(6) 1.736(3) yes . .
S(10) C(7) 1.740(4) yes . .
S(11) C(7) 1.739(4) yes . .
S(11) C(9) 1.793(5) yes . .
S(12) C(11) 1.751(7) yes . .
S(12) C(13) 1.747(4) yes . .
S(13) C(12) 1.778(6) yes . .
S(13) C(14) 1.743(4) yes . .
S(14) C(17) 1.738(4) yes . .
S(14) C(19) 1.783(6) yes . .
S(15) C(18) 1.746(4) yes . .
S(15) C(20) 1.784(6) yes . .
S(16) C(8) 1.747(4) yes . .
S(16) C(10) 1.809(6) yes . .
S(17) C(2) 1.808(4) yes . .
S(17) C(4) 1.746(4) yes . .
O(1) C(21) 1.231(5) yes . .
O(2) C(22) 1.231(5) yes . .
O(3) C(21) 1.271(5) yes . .
O(4) C(22) 1.276(5) yes . .
O(5) C(23) 1.274(5) yes . .
O(6) C(23) 1.218(5) yes . .
N(1) C(28) 1.21(2) yes . .
N(2) C(26) 1.382(15) yes . .
N(2) C(26) 1.382(15) yes . 2_655
N(2) C(27) 0.06(4) yes . .
N(2) C(28) 1.22(3) yes . .
C(1) C(2) 1.505(6) yes . .
C(3) C(4) 1.350(5) yes . .
C(5) C(6) 1.369(5) yes . .
C(7) C(8) 1.352(5) yes . .
C(9) C(10) 1.507(9) yes . .
C(11) C(12) 1.338(12) yes . .
C(13) C(14) 1.342(5) yes . .
C(15) C(16) 1.369(5) yes . .
C(17) C(18) 1.346(5) yes . .
C(19) C(20) 1.342(12) yes . .
C(21) C(22) 1.555(6) yes . .
C(23) C(23) 1.569(6) yes . 2_555
C(24) C(25) 1.321(16) yes . .
C(24) C(25) 1.321(16) yes . 2_655
C(25) C(26) 1.328(18) yes . .
C(26) C(27) 1.41(2) yes . .
C(27) C(28) 1.16(4) yes . .
C(1) H(1) 0.951 no . .
C(1) H(2) 0.952 no . .
C(2) H(3) 0.950 no . .
C(2) H(4) 0.950 no . .
C(9) H(5) 0.950 no . .
C(9) H(6) 0.950 no . .
C(10) H(7) 0.951 no . .
C(10) H(8) 0.950 no . .
C(11) H(9) 0.950 no . .
C(11) H(10) 0.951 no . .
C(12) H(11) 0.951 no . .
C(12) H(12) 0.950 no . .
C(19) H(13) 0.950 no . .
C(19) H(14) 0.950 no . .
C(20) H(15) 0.951 no . .
C(20) H(16) 0.950 no . .
C(24) H(17) 0.950 no . .
C(25) H(18) 0.950 no . .
C(26) H(19) 0.950 no . .

loop_
_geom_contact_atom_site_label_1
_geom_contact_atom_site_label_2
_geom_contact_distance
_geom_contact_publ_flag
_geom_contact_site_symmetry_1
_geom_contact_site_symmetry_2
S(3) C(5) 3.670(3) ? . .
S(4) S(11) 3.5231(16) ? . 1_655
S(5) S(14) 3.5583(15) ? . 3_565
S(6) C(16) 3.612(3) ? . .
S(7) S(14) 3.6911(16) ? . .
S(7) S(17) 3.6692(14) ? . 7_565
S(7) C(17) 3.638(4) ? . .
S(8) S(13) 3.3476(16) ? . 1_455
S(9) S(13) 3.3670(16) ? . 1_455
S(10) C(5) 3.625(3) ? . 7_465
S(11) S(4) 3.5231(16) ? . 1_455
S(11) S(12) 3.6350(16) ? . 3_565
S(11) S(15) 3.5986(18) ? . 1_455
S(11) C(2) 3.697(4) ? . 7_465
S(12) S(11) 3.6350(16) ? . 3_565
S(12) S(14) 3.4059(14) ? . 3_565
S(12) O(2) 3.415(3) ? . 3_565
S(12) C(1) 3.633(4) ? . .
S(13) S(8) 3.3476(16) ? . 1_655
S(13) S(9) 3.3670(16) ? . 1_655
S(14) S(5) 3.5583(15) ? . 3_565
S(14) S(7) 3.6911(16) ? . .
S(14) S(12) 3.4059(14) ? . 3_565
S(14) C(1) 3.688(4) ? . 3_565
S(14) C(6) 3.695(3) ? . .
S(14) C(8) 3.679(4) ? . .
S(15) S(11) 3.5986(18) ? . 1_655
S(15) S(17) 3.6210(17) ? . 7_565
S(15) O(6) 3.565(4) ? . 6_555
S(15) C(2) 3.634(4) ? . 7_565
S(16) C(12) 3.668(7) ? . 7_565
S(16) C(26) 3.511(7) ? . 5_455
S(17) S(7) 3.6692(14) ? . 7_565
S(17) S(15) 3.6210(17) ? . 7_565
O(1) O(7) 2.946(5) ? . .
O(1) C(11) 3.276(7) ? . 4_465
O(1) C(12) 3.149(7) ? . 4_465
O(1) C(20) 3.408(8) ? . 2_555
O(1) C(24) 3.323(16) ? . 1_455
O(2) S(12) 3.415(3) ? . 3_565
O(2) O(7) 2.845(4) ? . .
O(2) N(1) 3.418(10) ? . 5_455
O(2) C(9) 3.472(7) ? . .
O(2) C(11) 3.277(7) ? . 3_565
O(3) C(25) 3.618(12) ? . 1_455
O(4) N(1) 3.230(19) ? . 5_455
O(4) C(1) 3.554(5) ? . 3_565
O(4) C(19) 3.346(9) ? . .
O(5) C(1) 3.366(5) ? . 4_565
O(5) C(2) 3.297(5) ? . 4_565
O(5) C(25) 3.507(10) ? . 2_655
O(5) C(26) 3.691(9) ? . 2_655
O(6) S(15) 3.565(4) ? . 6_545
O(6) O(7) 2.977(6) ? . 5_545
O(6) C(9) 3.322(7) ? . 6_445
O(6) C(26) 3.453(9) ? . 2_655
O(7) O(1) 2.946(5) ? . .
O(7) O(1) 2.946(5) ? . 2_455
O(7) O(2) 2.845(4) ? . .
O(7) O(2) 2.845(4) ? . 2_455
O(7) O(6) 2.977(6) ? . 5_455
O(7) O(6) 2.977(6) ? . 6_455
O(7) C(22) 3.661(5) ? . .
O(7) C(22) 3.661(5) ? . 2_455
N(1) O(2) 3.418(10) ? . 5_545
N(1) O(2) 3.418(10) ? . 6_545
N(1) O(4) 3.230(19) ? . 5_545
N(1) O(4) 3.230(19) ? . 6_545
N(1) C(19) 3.575(8) ? . 5_545
N(1) C(19) 3.575(8) ? . 6_545
N(1) C(20) 3.356(5) ? . 5_545
N(1) C(20) 3.356(5) ? . 6_545
N(1) C(22) 3.211(16) ? . 5_545
N(1) C(22) 3.211(16) ? . 6_545
N(2) C(10) 3.688(6) ? . 5_545
N(2) C(10) 3.688(6) ? . 6_545
C(1) S(12) 3.633(4) ? . .
C(1) S(14) 3.688(4) ? . 3_565
C(1) O(4) 3.554(5) ? . 3_565
C(1) O(5) 3.366(5) ? . 4_564
C(2) S(11) 3.697(4) ? . 7_465
C(2) S(15) 3.634(4) ? . 7_565
C(2) O(5) 3.297(5) ? . 4_564
C(3) C(7) 3.571(5) ? . 7_465
C(5) S(3) 3.670(3) ? . .
C(5) S(10) 3.625(3) ? . 7_465
C(6) S(14) 3.695(3) ? . .
C(7) C(3) 3.571(5) ? . 7_465
C(8) S(14) 3.679(4) ? . .
C(9) O(2) 3.472(7) ? . .
C(9) O(6) 3.322(7) ? . 6_455
C(9) C(23) 3.661(7) ? . 6_455
C(10) N(2) 3.688(6) ? . 5_455
C(10) C(23) 3.597(7) ? . 6_455
C(10) C(26) 3.652(9) ? . 6_555
C(10) C(27) 3.695(6) ? . 5_455
C(11) O(1) 3.276(7) ? . 4_664
C(11) O(2) 3.277(7) ? . 3_565
C(12) S(16) 3.668(7) ? . 7_565
C(12) O(1) 3.149(7) ? . 4_664
C(16) S(6) 3.612(3) ? . .
C(17) S(7) 3.638(4) ? . .
C(19) O(4) 3.346(9) ? . .
C(19) N(1) 3.575(8) ? . 5_455
C(19) C(21) 3.694(9) ? . 2_555
C(20) O(1) 3.408(8) ? . 2_555
C(20) N(1) 3.356(5) ? . 5_455
C(20) C(21) 3.694(8) ? . 2_555
C(20) C(28) 3.589(9) ? . 5_455
C(21) C(19) 3.694(9) ? . 2_555
C(21) C(20) 3.694(8) ? . 2_555
C(21) C(24) 3.495(13) ? . 1_455
C(21) C(25) 3.511(13) ? . 1_455
C(22) O(7) 3.661(5) ? . .
C(22) N(1) 3.211(16) ? . 5_455
C(23) C(9) 3.661(7) ? . 6_445
C(23) C(10) 3.597(7) ? . 6_445
C(23) C(26) 3.691(9) ? . 2_655
C(24) O(1) 3.323(16) ? . 1_655
C(24) O(1) 3.323(16) ? . 2_555
C(24) C(21) 3.495(13) ? . 1_655
C(24) C(21) 3.495(13) ? . 2_555
C(25) O(3) 3.618(12) ? . 1_655
C(25) O(5) 3.507(10) ? . 2_655
C(25) C(21) 3.511(13) ? . 1_655
C(26) S(16) 3.511(7) ? . 5_545
C(26) O(5) 3.691(9) ? . 2_655
C(26) O(6) 3.453(9) ? . 2_655
C(26) C(10) 3.652(9) ? . 6_545
C(26) C(23) 3.691(9) ? . 2_655
C(27) C(10) 3.695(6) ? . 5_545
C(27) C(10) 3.695(6) ? . 6_545
C(28) C(20) 3.589(9) ? . 5_545
C(28) C(20) 3.589(9) ? . 6_545
Fe(1) H(2) 3.378 ? . 3_565
Fe(1) H(2) 3.378 ? . 4_565
S(4) H(9) 3.382 ? . 3_665
S(5) H(1) 3.034 ? . .
S(8) H(8) 3.004 ? . 7_465
S(8) H(12) 3.499 ? . 1_455
S(8) H(14) 3.324 ? . 3_565
S(11) H(3) 2.870 ? . 7_465
S(11) H(9) 3.327 ? . 3_565
S(12) H(1) 2.817 ? . .
S(12) H(6) 3.421 ? . 3_565
S(14) H(1) 3.097 ? . 3_565
S(15) H(3) 3.196 ? . 7_565
S(15) H(4) 3.581 ? . 7_565
S(15) H(9) 3.232 ? . 3_665
S(15) H(19) 3.594 ? . 5_455
S(16) H(11) 2.982 ? . 7_565
S(16) H(16) 3.452 ? . .
S(16) H(19) 3.625 ? . 5_455
O(1) H(9) 3.161 ? . 4_465
O(1) H(10) 2.868 ? . 4_465
O(1) H(11) 3.334 ? . 4_465
O(1) H(12) 2.416 ? . 4_465
O(1) H(14) 3.078 ? . 2_555
O(1) H(15) 2.512 ? . 2_555
O(1) H(17) 2.681 ? . 1_455
O(1) H(18) 3.567 ? . 1_455
O(2) H(5) 3.250 ? . .
O(2) H(6) 2.824 ? . .
O(2) H(9) 3.563 ? . 3_565
O(2) H(10) 2.512 ? . 3_565
O(2) H(13) 3.238 ? . .
O(2) H(17) 3.629 ? . 1_455
O(2) H(18) 3.659 ? . 1_455
O(3) H(2) 3.057 ? . 4_565
O(3) H(7) 3.632 ? . 6_445
O(3) H(8) 3.198 ? . 6_445
O(3) H(12) 3.408 ? . 4_465
O(3) H(14) 2.915 ? . 2_555
O(3) H(15) 3.497 ? . 2_555
O(3) H(18) 3.192 ? . 1_455
O(4) H(2) 2.666 ? . 3_565
O(4) H(13) 2.730 ? . .
O(4) H(14) 3.092 ? . .
O(4) H(18) 3.381 ? . 1_455
O(5) H(2) 2.657 ? . 4_565
O(5) H(3) 3.002 ? . 4_565
O(5) H(4) 3.045 ? . 4_565
O(5) H(8) 3.247 ? . 6_445
O(5) H(18) 2.845 ? . 2_655
O(5) H(19) 3.296 ? . 2_655
O(6) H(3) 3.169 ? . 4_565
O(6) H(4) 3.658 ? . 4_565
O(6) H(5) 3.452 ? . 5_545
O(6) H(5) 2.476 ? . 6_445
O(6) H(7) 3.401 ? . 5_545
O(6) H(8) 3.518 ? . 6_445
O(6) H(15) 3.658 ? . 6_545
O(6) H(19) 2.684 ? . 2_655
O(7) H(5) 3.118 ? . .
O(7) H(5) 3.118 ? . 2_455
O(7) H(10) 3.544 ? . 3_565
O(7) H(10) 3.544 ? . 4_465
O(7) H(17) 3.524 ? . 1_455
N(1) H(13) 2.917 ? . 5_545
N(1) H(13) 2.917 ? . 6_545
N(1) H(15) 3.170 ? . 5_545
N(1) H(15) 3.170 ? . 6_545
N(1) H(16) 2.834 ? . 5_545
N(1) H(16) 2.834 ? . 6_545
N(2) H(7) 2.938 ? . 5_545
N(2) H(7) 2.938 ? . 6_545
N(2) H(16) 3.291 ? . 5_545
N(2) H(16) 3.291 ? . 6_545
C(1) H(8) 3.491 ? . 7_465
C(1) H(14) 3.325 ? . 3_565
C(2) H(8) 3.662 ? . 7_465
C(9) H(3) 3.496 ? . 7_465
C(10) H(3) 3.661 ? . 7_465
C(13) H(1) 3.005 ? . .
C(18) H(9) 3.382 ? . 3_665
C(19) H(1) 3.658 ? . 3_565
C(19) H(2) 3.518 ? . 3_565
C(20) H(19) 3.219 ? . 5_455
C(21) H(12) 3.227 ? . 4_465
C(21) H(14) 3.036 ? . 2_555
C(21) H(15) 2.860 ? . 2_555
C(21) H(17) 3.036 ? . 1_455
C(21) H(18) 3.045 ? . 1_455
C(22) H(2) 3.665 ? . 3_565
C(22) H(10) 3.227 ? . 3_565
C(22) H(13) 3.285 ? . .
C(22) H(15) 3.497 ? . 2_555
C(22) H(17) 3.555 ? . 1_455
C(22) H(18) 3.128 ? . 1_455
C(23) H(3) 3.353 ? . 4_565
C(23) H(5) 3.505 ? . 5_545
C(23) H(5) 2.964 ? . 6_445
C(23) H(7) 3.253 ? . 5_545
C(23) H(7) 3.391 ? . 6_445
C(23) H(8) 3.219 ? . 6_445
C(23) H(18) 3.517 ? . 2_655
C(23) H(19) 3.141 ? . 2_655
C(24) H(7) 3.683 ? . 5_545
C(24) H(7) 3.683 ? . 6_545
C(25) H(7) 3.143 ? . 6_545
C(25) H(11) 3.469 ? . 3_665
C(26) H(7) 3.537 ? . 5_545
C(26) H(7) 2.737 ? . 6_545
C(26) H(16) 3.081 ? . 5_545
C(27) H(7) 2.946 ? . 5_545
C(27) H(7) 2.946 ? . 6_545
C(27) H(16) 3.259 ? . 5_545
C(27) H(16) 3.259 ? . 6_545
C(28) H(7) 3.329 ? . 5_545
C(28) H(7) 3.329 ? . 6_545
C(28) H(13) 3.470 ? . 5_545
C(28) H(13) 3.470 ? . 6_545
C(28) H(15) 3.578 ? . 5_545
C(28) H(15) 3.578 ? . 6_545
C(28) H(16) 2.821 ? . 5_545
C(28) H(16) 2.821 ? . 6_545
H(1) S(5) 3.034 ? . .
H(1) S(12) 2.817 ? . .
H(1) S(14) 3.097 ? . 3_565
H(1) C(13) 3.005 ? . .
H(1) C(19) 3.658 ? . 3_565
H(1) H(14) 3.302 ? . 3_565
H(2) Fe(1) 3.378 ? . 3_565
H(2) O(3) 3.057 ? . 4_564
H(2) O(4) 2.666 ? . 3_565
H(2) O(5) 2.657 ? . 4_564
H(2) C(19) 3.518 ? . 3_565
H(2) C(22) 3.665 ? . 3_565
H(2) H(8) 3.318 ? . 7_465
H(2) H(13) 3.506 ? . 3_565
H(2) H(14) 2.900 ? . 3_565
H(3) S(11) 2.870 ? . 7_465
H(3) S(15) 3.196 ? . 7_565
H(3) O(5) 3.002 ? . 4_564
H(3) O(6) 3.169 ? . 4_564
H(3) C(9) 3.496 ? . 7_465
H(3) C(10) 3.661 ? . 7_465
H(3) C(23) 3.353 ? . 4_564
H(3) H(5) 3.391 ? . 7_465
H(3) H(8) 2.948 ? . 7_465
H(4) S(15) 3.581 ? . 7_565
H(4) O(5) 3.045 ? . 4_564
H(4) O(6) 3.658 ? . 4_564
H(4) H(11) 3.468 ? . .
H(4) H(18) 3.119 ? . 3_665
H(4) H(19) 3.393 ? . 3_665
H(5) O(2) 3.250 ? . .
H(5) O(6) 3.452 ? . 5_455
H(5) O(6) 2.476 ? . 6_455
H(5) O(7) 3.118 ? . .
H(5) C(23) 3.505 ? . 5_455
H(5) C(23) 2.964 ? . 6_455
H(5) H(3) 3.391 ? . 7_465
H(5) H(9) 3.544 ? . 3_565
H(6) S(12) 3.421 ? . 3_565
H(6) O(2) 2.824 ? . .
H(6) H(9) 3.651 ? . 3_565
H(6) H(13) 3.076 ? . .
H(7) O(3) 3.632 ? . 6_455
H(7) O(6) 3.401 ? . 5_455
H(7) N(2) 2.938 ? . 5_455
H(7) C(23) 3.253 ? . 5_455
H(7) C(23) 3.391 ? . 6_455
H(7) C(24) 3.683 ? . 5_455
H(7) C(25) 3.143 ? . 6_555
H(7) C(26) 3.537 ? . 5_455
H(7) C(26) 2.737 ? . 6_555
H(7) C(27) 2.946 ? . 5_455
H(7) C(28) 3.329 ? . 5_455
H(7) H(18) 3.515 ? . 6_555
H(7) H(19) 2.934 ? . 6_555
H(8) S(8) 3.004 ? . 7_465
H(8) O(3) 3.198 ? . 6_455
H(8) O(5) 3.247 ? . 6_455
H(8) O(6) 3.518 ? . 6_455
H(8) C(1) 3.491 ? . 7_465
H(8) C(2) 3.662 ? . 7_465
H(8) C(23) 3.219 ? . 6_455
H(8) H(2) 3.318 ? . 7_465
H(8) H(3) 2.948 ? . 7_465
H(9) S(4) 3.382 ? . 3_665
H(9) S(11) 3.327 ? . 3_565
H(9) S(15) 3.232 ? . 3_665
H(9) O(1) 3.161 ? . 4_664
H(9) O(2) 3.563 ? . 3_565
H(9) C(18) 3.382 ? . 3_665
H(9) H(5) 3.544 ? . 3_565
H(9) H(6) 3.651 ? . 3_565
H(9) H(15) 3.491 ? . 3_665
H(10) O(1) 2.868 ? . 4_664
H(10) O(2) 2.512 ? . 3_565
H(10) O(7) 3.544 ? . 3_565
H(10) C(22) 3.227 ? . 3_565
H(10) H(17) 3.296 ? . 3_665
H(10) H(18) 3.317 ? . 3_665
H(11) S(16) 2.982 ? . 7_565
H(11) O(1) 3.334 ? . 4_664
H(11) C(25) 3.469 ? . 3_665
H(11) H(4) 3.468 ? . .
H(11) H(17) 3.625 ? . 3_665
H(11) H(18) 3.210 ? . 3_665
H(12) S(8) 3.499 ? . 1_655
H(12) O(1) 2.416 ? . 4_664
H(12) O(3) 3.408 ? . 4_664
H(12) C(21) 3.227 ? . 4_664
H(12) H(14) 3.155 ? . 3_665
H(12) H(15) 3.420 ? . 3_665
H(13) O(2) 3.238 ? . .
H(13) O(4) 2.730 ? . .
H(13) N(1) 2.917 ? . 5_455
H(13) C(22) 3.285 ? . .
H(13) C(28) 3.470 ? . 5_455
H(13) H(2) 3.506 ? . 3_565
H(13) H(6) 3.076 ? . .
H(14) S(8) 3.324 ? . 3_565
H(14) O(1) 3.078 ? . 2_555
H(14) O(3) 2.915 ? . 2_555
H(14) O(4) 3.092 ? . .
H(14) C(1) 3.325 ? . 3_565
H(14) C(21) 3.036 ? . 2_555
H(14) H(1) 3.302 ? . 3_565
H(14) H(2) 2.900 ? . 3_565
H(14) H(12) 3.155 ? . 3_665
H(15) O(1) 2.512 ? . 2_555
H(15) O(3) 3.497 ? . 2_555
H(15) O(6) 3.658 ? . 6_555
H(15) N(1) 3.170 ? . 5_455
H(15) C(21) 2.860 ? . 2_555
H(15) C(22) 3.497 ? . 2_555
H(15) C(28) 3.578 ? . 5_455
H(15) H(9) 3.491 ? . 3_665
H(15) H(12) 3.420 ? . 3_665
H(15) H(19) 3.382 ? . 5_455
H(16) S(16) 3.452 ? . .
H(16) N(1) 2.834 ? . 5_455
H(16) N(2) 3.291 ? . 5_455
H(16) C(26) 3.081 ? . 5_455
H(16) C(27) 3.259 ? . 5_455
H(16) C(28) 2.821 ? . 5_455
H(16) H(19) 2.455 ? . 5_455
H(17) O(1) 2.681 ? . 1_655
H(17) O(1) 2.681 ? . 2_555
H(17) O(2) 3.629 ? . 1_655
H(17) O(2) 3.629 ? . 2_555
H(17) O(7) 3.524 ? . 1_655
H(17) C(21) 3.036 ? . 1_655
H(17) C(21) 3.036 ? . 2_555
H(17) C(22) 3.555 ? . 1_655
H(17) C(22) 3.555 ? . 2_555
H(17) H(10) 3.296 ? . 3_665
H(17) H(10) 3.296 ? . 4_565
H(17) H(11) 3.625 ? . 3_665
H(17) H(11) 3.625 ? . 4_565
H(18) O(1) 3.567 ? . 1_655
H(18) O(2) 3.659 ? . 1_655
H(18) O(3) 3.192 ? . 1_655
H(18) O(4) 3.381 ? . 1_655
H(18) O(5) 2.845 ? . 2_655
H(18) C(21) 3.045 ? . 1_655
H(18) C(22) 3.128 ? . 1_655
H(18) C(23) 3.517 ? . 2_655
H(18) H(4) 3.119 ? . 3_665
H(18) H(7) 3.515 ? . 6_545
H(18) H(10) 3.317 ? . 3_665
H(18) H(11) 3.210 ? . 3_665
H(19) S(15) 3.594 ? . 5_545
H(19) S(16) 3.625 ? . 5_545
H(19) O(5) 3.296 ? . 2_655
H(19) O(6) 2.684 ? . 2_655
H(19) C(20) 3.219 ? . 5_545
H(19) C(23) 3.141 ? . 2_655
H(19) H(4) 3.393 ? . 3_665
H(19) H(7) 2.934 ? . 6_545
H(19) H(15) 3.382 ? . 5_545
H(19) H(16) 2.455 ? . 5_545

loop_
_geom_torsion_atom_site_label_1
_geom_torsion_atom_site_label_2
_geom_torsion_atom_site_label_3
_geom_torsion_atom_site_label_4
_geom_torsion
_geom_torsion_publ_flag
_geom_torsion_site_symmetry_1
_geom_torsion_site_symmetry_2
_geom_torsion_site_symmetry_3
_geom_torsion_site_symmetry_4
O(3) Fe(1) O(3) C(21) 44.6(5) ? . . 2_555 2_555
O(3) Fe(1) O(3) C(21) 44.6(5) ? 2_555 . . .
O(3) Fe(1) O(4) C(22) 4.4(2) ? . . . .
O(4) Fe(1) O(3) C(21) -6.5(3) ? . . . .
O(3) Fe(1) O(4) C(22) -161.5(3) ? . . 2_555 2_555
O(4) Fe(1) O(3) C(21) 94.7(3) ? 2_555 . . .
O(3) Fe(1) O(5) C(23) 99.6(3) ? . . . .
O(5) Fe(1) O(3) C(21) -175.5(3) ? . . . .
O(3) Fe(1) O(5) C(23) -92.2(3) ? . . 2_555 2_555
O(5) Fe(1) O(3) C(21) -95.1(3) ? 2_555 . . .
O(3) Fe(1) O(4) C(22) -161.5(3) ? 2_555 . . .
O(4) Fe(1) O(3) C(21) 94.7(3) ? . . 2_555 2_555
O(3) Fe(1) O(4) C(22) 4.4(2) ? 2_555 . 2_555 2_555
O(4) Fe(1) O(3) C(21) -6.5(3) ? 2_555 . 2_555 2_555
O(3) Fe(1) O(5) C(23) -92.2(3) ? 2_555 . . .
O(5) Fe(1) O(3) C(21) -95.1(3) ? . . 2_555 2_555
O(3) Fe(1) O(5) C(23) 99.6(3) ? 2_555 . 2_555 2_555
O(5) Fe(1) O(3) C(21) -175.5(3) ? 2_555 . 2_555 2_555
O(4) Fe(1) O(4) C(22) -81.6(3) ? . . 2_555 2_555
O(4) Fe(1) O(4) C(22) -81.6(3) ? 2_555 . . .
O(4) Fe(1) O(5) C(23) 30.4(7) ? . . . .
O(5) Fe(1) O(4) C(22) 75.0(7) ? . . . .
O(4) Fe(1) O(5) C(23) -172.5(3) ? . . 2_555 2_555
O(5) Fe(1) O(4) C(22) 102.9(3) ? 2_555 . . .
O(4) Fe(1) O(5) C(23) -172.5(3) ? 2_555 . . .
O(5) Fe(1) O(4) C(22) 102.9(3) ? . . 2_555 2_555
O(4) Fe(1) O(5) C(23) 30.4(7) ? 2_555 . 2_555 2_555
O(5) Fe(1) O(4) C(22) 75.0(7) ? 2_555 . 2_555 2_555
O(5) Fe(1) O(5) C(23) 2.0(3) ? . . 2_555 2_555
O(5) Fe(1) O(5) C(23) 2.0(3) ? 2_555 . . .
C(14) S(2) C(15) S(5) 1.7(2) ? . . . .
C(14) S(2) C(15) C(16) -178.7(3) ? . . . .
C(15) S(2) C(14) S(13) 179.4(2) ? . . . .
C(15) S(2) C(14) C(13) -1.0(3) ? . . . .
C(16) S(3) C(17) S(14) 179.4(2) ? . . . .
C(16) S(3) C(17) C(18) -4.0(3) ? . . . .
C(17) S(3) C(16) S(4) 5.6(2) ? . . . .
C(17) S(3) C(16) C(15) -177.4(3) ? . . . .
C(16) S(4) C(18) S(15) 179.3(2) ? . . . .
C(16) S(4) C(18) C(17) 2.5(3) ? . . . .
C(18) S(4) C(16) S(3) -5.1(2) ? . . . .
C(18) S(4) C(16) C(15) 177.8(3) ? . . . .
C(13) S(5) C(15) S(2) -1.8(2) ? . . . .
C(13) S(5) C(15) C(16) 178.7(3) ? . . . .
C(15) S(5) C(13) S(12) -176.5(2) ? . . . .
C(15) S(5) C(13) C(14) 1.1(3) ? . . . .
C(4) S(6) C(5) S(9) 0.6(2) ? . . . .
C(4) S(6) C(5) C(6) -179.1(3) ? . . . .
C(5) S(6) C(4) S(17) -179.7(2) ? . . . .
C(5) S(6) C(4) C(3) 0.0(3) ? . . . .
C(6) S(7) C(8) S(16) 176.4(2) ? . . . .
C(6) S(7) C(8) C(7) -1.0(3) ? . . . .
C(8) S(7) C(6) S(10) -0.0(2) ? . . . .
C(8) S(7) C(6) C(5) -179.3(3) ? . . . .
C(1) S(8) C(3) S(9) -164.7(2) ? . . . .
C(1) S(8) C(3) C(4) 16.3(4) ? . . . .
C(3) S(8) C(1) C(2) -49.2(3) ? . . . .
C(3) S(9) C(5) S(6) -0.8(2) ? . . . .
C(3) S(9) C(5) C(6) 178.9(3) ? . . . .
C(5) S(9) C(3) S(8) -178.2(2) ? . . . .
C(5) S(9) C(3) C(4) 0.8(3) ? . . . .
C(6) S(10) C(7) S(11) -178.6(2) ? . . . .
C(6) S(10) C(7) C(8) -1.5(3) ? . . . .
C(7) S(10) C(6) S(7) 0.7(2) ? . . . .
C(7) S(11) C(9) C(10) 59.3(4) ? . . . .
C(9) S(11) C(7) S(10) 150.7(2) ? . . . .
C(9) S(11) C(7) C(8) -26.1(4) ? . . . .
C(11) S(12) C(13) S(5) -177.5(3) ? . . . .
C(11) S(12) C(13) C(14) 5.2(5) ? . . . .
C(13) S(12) C(11) C(12) -26.4(8) ? . . . .
C(12) S(13) C(14) S(2) -167.3(3) ? . . . .
C(12) S(13) C(14) C(13) 13.2(4) ? . . . .
C(14) S(13) C(12) C(11) -33.4(7) ? . . . .
C(17) S(14) C(19) C(20) 45.7(8) ? . . . .
C(19) S(14) C(17) S(3) 145.8(4) ? . . . .
C(19) S(14) C(17) C(18) -30.4(5) ? . . . .
C(18) S(15) C(20) C(19) -4.6(8) ? . . . .
C(20) S(15) C(18) S(4) -156.3(3) ? . . . .
C(20) S(15) C(18) C(17) 20.2(4) ? . . . .
C(8) S(16) C(10) C(9) 36.4(4) ? . . . .
C(10) S(16) C(8) S(7) -179.3(2) ? . . . .
C(10) S(16) C(8) C(7) -2.2(4) ? . . . .
C(2) S(17) C(4) S(6) -168.0(2) ? . . . .
C(2) S(17) C(4) C(3) 12.2(4) ? . . . .
C(4) S(17) C(2) C(1) -45.2(3) ? . . . .
Fe(1) O(3) C(21) O(1) -173.2(4) ? . . . .
Fe(1) O(3) C(21) C(22) 7.2(4) ? . . . .
Fe(1) O(4) C(22) O(2) 177.5(3) ? . . . .
Fe(1) O(4) C(22) C(21) -2.0(4) ? . . . .
Fe(1) O(5) C(23) O(6) 175.9(4) ? . . . .
Fe(1) O(5) C(23) C(23) -4.9(5) ? . . . 2_555
C(26) N(2) C(26) C(25) 0.9(9) ? . . 2_655 2_655
C(26) N(2) C(26) C(25) 0.9(9) ? 2_655 . . .
C(27) N(2) C(26) C(25) -179.1(6) ? . . . .
C(28) N(2) C(26) C(25) -179.1(6) ? . . . .
C(27) N(2) C(26) C(25) -179.1(6) ? . . 2_655 2_655
C(28) N(2) C(26) C(25) -179.1(6) ? . . 2_655 2_655
S(8) C(1) C(2) S(17) 69.1(3) ? . . . .
S(8) C(3) C(4) S(6) 178.3(2) ? . . . .
S(8) C(3) C(4) S(17) -2.0(6) ? . . . .
S(9) C(3) C(4) S(6) -0.6(4) ? . . . .
S(9) C(3) C(4) S(17) 179.1(2) ? . . . .
S(6) C(5) C(6) S(7) -0.2(4) ? . . . .
S(6) C(5) C(6) S(10) -179.4(2) ? . . . .
S(9) C(5) C(6) S(7) -179.94(12) ? . . . .
S(9) C(5) C(6) S(10) 0.9(4) ? . . . .
S(10) C(7) C(8) S(7) 1.7(4) ? . . . .
S(10) C(7) C(8) S(16) -175.3(2) ? . . . .
S(11) C(7) C(8) S(7) 178.5(2) ? . . . .
S(11) C(7) C(8) S(16) 1.5(6) ? . . . .
S(11) C(9) C(10) S(16) -70.0(5) ? . . . .
S(12) C(11) C(12) S(13) 44.7(10) ? . . . .
S(5) C(13) C(14) S(2) -0.0(4) ? . . . .
S(5) C(13) C(14) S(13) 179.5(2) ? . . . .
S(12) C(13) C(14) S(2) 177.2(2) ? . . . .
S(12) C(13) C(14) S(13) -3.3(6) ? . . . .
S(2) C(15) C(16) S(3) -178.7(2) ? . . . .
S(2) C(15) C(16) S(4) -1.9(4) ? . . . .
S(5) C(15) C(16) S(3) 0.8(4) ? . . . .
S(5) C(15) C(16) S(4) 177.6(2) ? . . . .
S(3) C(17) C(18) S(4) 1.1(4) ? . . . .
S(3) C(17) C(18) S(15) -175.4(2) ? . . . .
S(14) C(17) C(18) S(4) 177.3(2) ? . . . .
S(14) C(17) C(18) S(15) 0.8(5) ? . . . .
S(14) C(19) C(20) S(15) -30.5(11) ? . . . .
O(1) C(21) C(22) O(2) -2.7(6) ? . . . .
O(1) C(21) C(22) O(4) 176.8(4) ? . . . .
O(3) C(21) C(22) O(2) 177.0(4) ? . . . .
O(3) C(21) C(22) O(4) -3.5(5) ? . . . .
O(5) C(23) C(23) O(5) 6.6(5) ? . . 2_555 2_555
O(5) C(23) C(23) O(6) -174.2(4) ? . . 2_555 2_555
O(6) C(23) C(23) O(5) -174.2(4) ? . . 2_555 2_555
O(6) C(23) C(23) O(6) 5.0(7) ? . . 2_555 2_555
C(25) C(24) C(25) C(26) 0.9(12) ? . . 2_655 2_655
C(25) C(24) C(25) C(26) 0.9(13) ? 2_655 . . .
C(24) C(25) C(26) N(2) -1.8(13) ? . . . .
C(24) C(25) C(26) C(27) -1.8(13) ? . . . .
C(25) C(26) C(27) N(2) 0.9(6) ? . . . .
C(25) C(26) C(27) C(28) -179.1(6) ? . . . .
C(25) C(26) C(27) C(26) 0.9(9) ? . . . 2_655

loop_
_cod_changelog_entry_id
_cod_changelog_entry_author
_cod_changelog_entry_date
_cod_changelog_entry_text
1 'Vaitkus, Antanas' 2022-05-06T17:55:00+03:00 'Updated bibliographic information.'
